data_9017202
loop_
_publ_author_name
'Miyawaki, R.'
'Momma, K.'
'Yokoyama, K.'
'Shigeoka, M.'
'Matsubara, S.'
'Ito, M.'
'Nakai, I.'
'Kristiansen, R.'

_publ_section_title
;
 Mn-bearing hellandite-(Y) from the Heftetjern pegmatite, Tordal, Norway
;
_journal_name_full 'The Canadian Mineralogist'
_journal_page_first 345
_journal_page_last 356
_journal_volume 53
_journal_year 2015
_chemical_compound_source 'Heftetjern, Tordal, Telemark, Norway'
_chemical_formula_sum 'Al0.92 B4 Ca1.582 Fe0.08 H2 Mn0.88 O24 Si4 Y2.752 Yb0.386'
_chemical_name_mineral Hellandite-(Y)
_space_group_IT_number 13
_space_group_name_Hall '-P 2ya'
_space_group_name_H-M_alt 'P 1 2/a 1'
_symmetry_space_group_name_H-M 'P 1 2/a 1'
_cell_angle_alpha 90
_cell_angle_beta 111.475
_cell_angle_gamma 90
_cell_length_a 18.609
_cell_length_b 4.6307
_cell_length_c 10.143
_cell_formula_units_Z 2
_cell_volume 813.371
_database_code_amcsd 0020232
_exptl_crystal_density_diffrn 4.059
_cod_data_source_file inputs/fixed/downloads/07/07414.cif
_cod_data_source_block 07414
_cod_original_formula_sum '(Al.92 Fe.08) Y2.752 Yb.386 Ca1.582 Mn.88 Si4 B4 O24 H2'
_cod_database_code 9017202

loop_
_space_group_symop_operation_xyz
x,y,z
1/2-x,y,-z
1/2+x,-y,z
-x,-y,-z

loop_
_atom_site_aniso_label
_atom_site_aniso_U_11
_atom_site_aniso_U_22
_atom_site_aniso_U_33
_atom_site_aniso_U_12
_atom_site_aniso_U_13
_atom_site_aniso_U_23
Al1 0.01530 0.01460 0.01250 -0.00060 0.00640 -0.00060
Fe1 0.01530 0.01460 0.01250 -0.00060 0.00640 -0.00060
Y2 0.00590 0.00960 0.00840 -0.00046 0.00347 -0.00031
Yb2 0.00590 0.00960 0.00840 -0.00046 0.00347 -0.00031
Ca3 0.01110 0.00960 0.00990 -0.00010 0.00330 -0.00089
Mn3 0.01110 0.00960 0.00990 -0.00010 0.00330 -0.00089
Y4 0.01470 0.01670 0.01850 0.00422 0.01070 0.00353
Ca4 0.01470 0.01670 0.01850 0.00422 0.01070 0.00353
Yb4 0.01470 0.01670 0.01850 0.00422 0.01070 0.00353
Si1 0.00760 0.01060 0.00990 -0.00020 0.00400 0.00000
Si2 0.00810 0.01190 0.01130 0.00010 0.00310 -0.00020
B1 0.01020 0.00830 0.01500 0.00000 0.00550 -0.00180
B2 0.00860 0.01080 0.01170 -0.00130 0.00410 0.00010
O1 0.01110 0.01080 0.01270 -0.00120 0.00410 -0.00040
O2 0.00870 0.01280 0.02170 0.00130 0.00140 0.00070
O3 0.01100 0.01580 0.01560 0.00280 0.00580 0.00000
O4 0.01450 0.01240 0.01960 0.00110 0.00890 0.00170
O5 0.01130 0.01420 0.01460 -0.00080 0.00690 -0.00180
O6 0.01260 0.01240 0.01990 0.00180 0.00630 0.00140
O7 0.01000 0.01240 0.01620 -0.00210 0.00330 0.00120
O8 0.02500 0.01310 0.01400 0.00360 0.00090 -0.00140
O9 0.01210 0.02030 0.04800 0.00560 0.01690 0.01520
O10 0.00790 0.01550 0.01440 0.00170 0.00290 0.00160
O11 0.00990 0.01650 0.01130 -0.00360 0.00320 -0.00060
O12 0.05400 0.01300 0.01330 0.00000 0.01280 0.00000
O13 0.01260 0.01440 0.03000 0.00000 0.00940 0.00000

loop_
_atom_site_label
_atom_site_fract_x
_atom_site_fract_y
_atom_site_fract_z
_atom_site_occupancy
_atom_site_U_iso_or_equiv
Al1 0.00000 0.00000 0.00000 0.92000 0.01380
Fe1 0.00000 0.00000 0.00000 0.08000 0.01380
Y2 0.04231 0.02021 0.35947 0.94300 0.00774
Yb2 0.04231 0.02021 0.35947 0.05670 0.00774
Ca3 0.24672 0.00215 0.65778 0.56000 0.01040
Mn3 0.24672 0.00215 0.65778 0.44000 0.01040
Y4 0.15507 -0.04275 0.92895 0.43300 0.01532
Ca4 0.15507 -0.04275 0.92895 0.23100 0.01532
Yb4 0.15507 -0.04275 0.92895 0.13650 0.01532
Si1 0.09970 0.48676 0.64705 1.00000 0.00920
Si2 0.11117 0.49617 0.16171 1.00000 0.01060
B1 0.17100 0.53010 0.45220 1.00000 0.01080
B2 0.25440 0.45590 0.13480 1.00000 0.01020
O1 0.03942 0.24330 0.56240 1.00000 0.01160
O2 0.17507 0.31190 0.75700 1.00000 0.01560
O3 0.06910 -0.29350 0.73630 1.00000 0.01390
O4 0.13177 -0.32570 0.54230 1.00000 0.01480
O5 0.03821 0.19000 0.87050 1.00000 0.01270
O6 0.24417 -0.23880 0.86030 1.00000 0.01490
O7 0.16602 0.22570 0.44840 1.00000 0.01330
O8 0.12932 0.67320 0.30960 1.00000 0.01910
O9 0.18864 0.33010 0.16460 1.00000 0.02520
O10 0.08544 0.73710 0.04080 1.00000 0.01290
O11 0.05237 0.24110 0.15470 1.00000 0.01270
O12 0.25000 0.32450 0.00000 1.00000 0.02660
O13 0.25000 0.65030 0.50000 1.00000 0.01840
H5 0.03600 0.42700 0.88200 1.00000 0.14000

loop_
_cod_related_entry_id
_cod_related_entry_database
_cod_related_entry_code
1 AMCSD 0020232
